data_7064272
loop_
_publ_author_name
'Sarkar, Sresha'
'Sultana, Shabnam'
'Jover, Jes\'us'
'Chowdhury, Nilkanta'
'Bagchi, Angshuman'
'Das, Chandan'
'Goswami, Swapnadeep'
'Chattopadhyay, Dipankar'
'Roy, Raj Kumar'
'Saha, Supriyo'
'Zangrando, Ennio'
'Sanyal, Ria'

_publ_section_title
;
 Supramolecular networks of picrate derivatives with tunable
 hydrogen-bonding densities for selective bacterial killing
;
_journal_issue 7
_journal_name_full 'New Journal of Chemistry'
_journal_page_first 2994
_journal_page_last 3018
_journal_paper_doi 10.1039/D5NJ04072H
_journal_volume 50
_journal_year 2026
_chemical_formula_moiety 'C6 H2 N3 O7, C6 H8 N O'
_chemical_formula_sum 'C12 H10 N4 O8'
_chemical_formula_weight 338.24
_space_group_crystal_system triclinic
_space_group_IT_number 2
_space_group_name_Hall '-P 1'
_space_group_name_H-M_alt 'P -1'
_atom_sites_solution_hydrogens mixed
_audit_creation_method SHELXL-2019/2
_audit_update_record
;
2025-04-01 deposited with the CCDC.	2026-01-11 downloaded from the CCDC.
;
_cell_angle_alpha 79.285(4)
_cell_angle_beta 82.174(4)
_cell_angle_gamma 88.062(4)
_cell_formula_units_Z 2
_cell_length_a 8.0915(4)
_cell_length_b 8.4379(4)
_cell_length_c 10.3328(5)
_cell_measurement_reflns_used 4698
_cell_measurement_temperature 150(2)
_cell_measurement_theta_max 23.69
_cell_measurement_theta_min 2.98
_cell_volume 686.69(6)
_computing_cell_refinement 'SAINT (Bruker, 2020)'
_computing_data_collection 'APEX4 2021.4-0'
_computing_data_reduction 'SAINT (Bruker, 2020)'
_computing_structure_refinement 'SHELXL-2019/2 (Sheldrick, 2019)'
_computing_structure_solution 'SHELXT (Sheldrick, 2015b)'
_diffrn_ambient_temperature 150(2)
_diffrn_measured_fraction_theta_full 0.962
_diffrn_measured_fraction_theta_max 0.852
_diffrn_measurement_device_type 'Bruker D8 QUEST'
_diffrn_measurement_method 'omega and phi scans'
_diffrn_radiation_type MoK\a
_diffrn_radiation_wavelength 0.71073
_diffrn_reflns_av_R_equivalents 0.0550
_diffrn_reflns_av_unetI/netI 0.0297
_diffrn_reflns_Laue_measured_fraction_full 0.962
_diffrn_reflns_Laue_measured_fraction_max 0.852
_diffrn_reflns_limit_h_max 12
_diffrn_reflns_limit_h_min -12
_diffrn_reflns_limit_k_max 12
_diffrn_reflns_limit_k_min -12
_diffrn_reflns_limit_l_max 15
_diffrn_reflns_limit_l_min -14
_diffrn_reflns_number 23067
_diffrn_reflns_point_group_measured_fraction_full 0.962
_diffrn_reflns_point_group_measured_fraction_max 0.852
_diffrn_reflns_theta_full 25.242
_diffrn_reflns_theta_max 33.337
_diffrn_reflns_theta_min 2.024
_diffrn_source 'sealed X-ray tube'
_diffrn_standards_decay_% 0
_diffrn_standards_interval_count 0
_diffrn_standards_interval_time 0
_diffrn_standards_number 0
_exptl_absorpt_coefficient_mu 0.141
_exptl_absorpt_correction_type none
_exptl_crystal_colour brown
_exptl_crystal_density_diffrn 1.636
_exptl_crystal_description needle
_exptl_crystal_F_000 348
_exptl_crystal_size_max 0.300
_exptl_crystal_size_mid 0.210
_exptl_crystal_size_min 0.170
_refine_diff_density_max 0.512
_refine_diff_density_min -0.403
_refine_diff_density_rms 0.051
_refine_ls_extinction_method none
_refine_ls_goodness_of_fit_ref 1.081
_refine_ls_hydrogen_treatment mixed
_refine_ls_matrix_type full
_refine_ls_number_parameters 222
_refine_ls_number_reflns 4535
_refine_ls_number_restraints 0
_refine_ls_restrained_S_all 1.081
_refine_ls_R_factor_all 0.0542
_refine_ls_R_factor_gt 0.0499
_refine_ls_shift/su_max 0.000
_refine_ls_shift/su_mean 0.000
_refine_ls_structure_factor_coef Fsqd
_refine_ls_weighting_details 'w=1/[\s^2^(Fo^2^)+(0.0741P)^2^+0.1948P] where P=(Fo^2^+2Fc^2^)/3'
_refine_ls_weighting_scheme calc
_refine_ls_wR_factor_gt 0.1376
_refine_ls_wR_factor_ref 0.1425
_reflns_Friedel_coverage 0.000
_reflns_number_gt 4113
_reflns_number_total 4535
_reflns_threshold_expression 'I > 2\s(I)'
_cod_data_source_file d5nj04072h2.cif
_cod_data_source_block shelx_CCDC4
_cod_database_code 7064272
_shelx_shelxl_version_number 2019/2
_shelx_space_group_comment
;
The symmetry employed for this shelxl refinement is uniquely defined
by the following loop, which should always be used as a source of
symmetry information in preference to the above space-group names.
They are only intended as comments.
;

loop_
_space_group_symop_operation_xyz
'x, y, z'
'-x, -y, -z'

loop_
_atom_site_label
_atom_site_type_symbol
_atom_site_fract_x
_atom_site_fract_y
_atom_site_fract_z
_atom_site_U_iso_or_equiv
_atom_site_adp_type
_atom_site_occupancy
_atom_site_site_symmetry_order
_atom_site_calc_flag
_atom_site_refinement_flags_posn
_atom_site_refinement_flags_adp
_atom_site_refinement_flags_occupancy
_atom_site_disorder_assembly
_atom_site_disorder_group
O1 O 0.05040(10) 0.13602(10) 0.81523(7) 0.02697(18) Uani 1 1 d . . . . .
O2 O -0.07831(15) 0.42119(16) 0.86765(14) 0.0581(4) Uani 1 1 d . . . . .
O3 O 0.09550(15) 0.61497(11) 0.79434(10) 0.0418(2) Uani 1 1 d . . . . .
O4 O 0.38102(19) 0.65891(12) 0.35263(12) 0.0589(4) Uani 1 1 d . . . . .
O5 O 0.44087(15) 0.44402(12) 0.27077(10) 0.0453(3) Uani 1 1 d . . . . .
O6 O 0.27414(14) -0.07783(11) 0.52992(10) 0.0417(2) Uani 1 1 d . . . . .
O7 O 0.02878(12) -0.07493(10) 0.64379(9) 0.0338(2) Uani 1 1 d . . . . .
N1 N 0.03848(13) 0.48293(12) 0.78946(10) 0.0286(2) Uani 1 1 d . . . . .
N2 N 0.37063(14) 0.51373(12) 0.35784(10) 0.0313(2) Uani 1 1 d . . . . .
N3 N 0.16042(13) -0.00917(11) 0.58875(9) 0.02609(19) Uani 1 1 d . . . . .
C1 C 0.10615(12) 0.22439(12) 0.70655(9) 0.02066(19) Uani 1 1 d . . . . .
C2 C 0.11699(13) 0.39825(12) 0.68649(10) 0.02240(19) Uani 1 1 d . . . . .
C3 C 0.20139(14) 0.49245(12) 0.57514(10) 0.0245(2) Uani 1 1 d . . . . .
H3 H 0.208370 0.605874 0.568684 0.029 Uiso 1 1 calc R U . . .
C4 C 0.27580(14) 0.41784(12) 0.47285(10) 0.0242(2) Uani 1 1 d . . . . .
C5 C 0.26426(13) 0.25255(12) 0.47862(10) 0.0236(2) Uani 1 1 d . . . . .
H5 H 0.315113 0.203361 0.407418 0.028 Uiso 1 1 calc R U . . .
C6 C 0.17732(13) 0.16208(11) 0.59006(9) 0.02145(19) Uani 1 1 d . . . . .
O8 O 0.32482(11) 0.36512(11) 0.91536(9) 0.0331(2) Uani 1 1 d . . . . .
H8A H 0.398(3) 0.413(3) 0.864(2) 0.055(6) Uiso 1 1 d . . . . .
N4 N 0.10977(10) 0.15534(10) 1.07355(8) 0.02104(17) Uani 1 1 d . . . . .
H4A H 0.102119 0.162011 0.985648 0.025 Uiso 1 1 calc R U . . .
H4B H 0.060258 0.243535 1.101777 0.025 Uiso 1 1 calc R U . . .
H4C H 0.057596 0.064655 1.120680 0.025 Uiso 1 1 calc R U . . .
C7 C 0.28541(12) 0.14860(11) 1.09373(9) 0.02025(18) Uani 1 1 d . . . . .
C8 C 0.34137(14) 0.03272(13) 1.19179(11) 0.0267(2) Uani 1 1 d . . . . .
H8 H 0.266293 -0.043563 1.246749 0.032 Uiso 1 1 calc R U . . .
C9 C 0.50837(16) 0.02954(16) 1.20866(14) 0.0353(3) Uani 1 1 d . . . . .
H9 H 0.548897 -0.048991 1.275666 0.042 Uiso 1 1 calc R U . . .
C10 C 0.61624(15) 0.14167(17) 1.12714(15) 0.0362(3) Uani 1 1 d . . . . .
H10 H 0.730492 0.139806 1.139664 0.043 Uiso 1 1 calc R U . . .
C11 C 0.56033(14) 0.25653(15) 1.02766(12) 0.0311(2) Uani 1 1 d . . . . .
H11 H 0.635731 0.332135 0.972232 0.037 Uiso 1 1 calc R U . . .
C12 C 0.39325(13) 0.25978(12) 1.00998(10) 0.0234(2) Uani 1 1 d . . . . .

loop_
_atom_site_aniso_label
_atom_site_aniso_U_11
_atom_site_aniso_U_22
_atom_site_aniso_U_33
_atom_site_aniso_U_23
_atom_site_aniso_U_13
_atom_site_aniso_U_12
O1 0.0340(4) 0.0289(4) 0.0157(3) 0.0005(3) 0.0017(3) -0.0126(3)
O2 0.0464(6) 0.0633(7) 0.0619(7) -0.0306(6) 0.0330(6) -0.0178(5)
O3 0.0640(6) 0.0223(4) 0.0351(5) -0.0073(3) 0.0102(4) -0.0009(4)
O4 0.0986(10) 0.0222(4) 0.0445(6) -0.0013(4) 0.0285(6) -0.0163(5)
O5 0.0663(7) 0.0324(5) 0.0293(4) -0.0047(4) 0.0236(4) -0.0129(4)
O6 0.0563(6) 0.0258(4) 0.0397(5) -0.0095(4) 0.0098(4) -0.0005(4)
O7 0.0452(5) 0.0279(4) 0.0261(4) 0.0004(3) -0.0002(3) -0.0172(3)
N1 0.0325(5) 0.0277(4) 0.0233(4) -0.0044(3) 0.0030(3) 0.0037(3)
N2 0.0440(5) 0.0232(4) 0.0219(4) 0.0010(3) 0.0075(4) -0.0086(4)
N3 0.0393(5) 0.0203(4) 0.0173(4) -0.0004(3) -0.0016(3) -0.0061(3)
C1 0.0219(4) 0.0224(4) 0.0162(4) -0.0007(3) 0.0001(3) -0.0055(3)
C2 0.0258(4) 0.0215(4) 0.0184(4) -0.0031(3) 0.0015(3) 0.0000(3)
C3 0.0315(5) 0.0195(4) 0.0203(4) -0.0009(3) 0.0010(4) -0.0012(3)
C4 0.0317(5) 0.0199(4) 0.0175(4) 0.0010(3) 0.0042(3) -0.0053(3)
C5 0.0303(5) 0.0213(4) 0.0170(4) -0.0016(3) 0.0025(3) -0.0046(3)
C6 0.0282(4) 0.0176(4) 0.0171(4) -0.0010(3) -0.0001(3) -0.0045(3)
O8 0.0310(4) 0.0348(4) 0.0266(4) 0.0106(3) 0.0007(3) -0.0106(3)
N4 0.0225(4) 0.0218(4) 0.0172(4) -0.0011(3) 0.0011(3) -0.0055(3)
C7 0.0216(4) 0.0198(4) 0.0187(4) -0.0040(3) 0.0013(3) -0.0041(3)
C8 0.0294(5) 0.0226(4) 0.0264(5) -0.0003(4) -0.0030(4) -0.0030(4)
C9 0.0329(5) 0.0321(6) 0.0403(6) -0.0015(5) -0.0107(5) 0.0024(4)
C10 0.0239(5) 0.0399(6) 0.0459(7) -0.0102(5) -0.0057(5) 0.0002(4)
C11 0.0231(4) 0.0364(6) 0.0326(5) -0.0074(4) 0.0041(4) -0.0081(4)
C12 0.0248(4) 0.0238(4) 0.0199(4) -0.0033(3) 0.0029(3) -0.0058(3)

loop_
_atom_type_symbol
_atom_type_description
_atom_type_scat_dispersion_real
_atom_type_scat_dispersion_imag
_atom_type_scat_source
C C 0.0033 0.0016 'International Tables Vol C Tables 4.2.6.8 and 6.1.1.4'
H H 0.0000 0.0000 'International Tables Vol C Tables 4.2.6.8 and 6.1.1.4'
N N 0.0061 0.0033 'International Tables Vol C Tables 4.2.6.8 and 6.1.1.4'
O O 0.0106 0.0060 'International Tables Vol C Tables 4.2.6.8 and 6.1.1.4'

loop_
_geom_angle_atom_site_label_1
_geom_angle_atom_site_label_2
_geom_angle_atom_site_label_3
_geom_angle
_geom_angle_site_symmetry_1
_geom_angle_site_symmetry_3
_geom_angle_publ_flag
O2 N1 O3 122.75(11) . . ?
O2 N1 C2 119.53(10) . . ?
O3 N1 C2 117.71(9) . . ?
O4 N2 O5 122.89(10) . . ?
O4 N2 C4 118.97(10) . . ?
O5 N2 C4 118.11(9) . . ?
O6 N3 O7 123.82(10) . . ?
O6 N3 C6 118.52(9) . . ?
O7 N3 C6 117.61(9) . . ?
O1 C1 C6 123.54(9) . . ?
O1 C1 C2 124.31(9) . . ?
C6 C1 C2 112.02(8) . . ?
C3 C2 C1 124.23(9) . . ?
C3 C2 N1 116.26(9) . . ?
C1 C2 N1 119.50(9) . . ?
C2 C3 C4 118.53(9) . . ?
C2 C3 H3 120.7 . . ?
C4 C3 H3 120.7 . . ?
C3 C4 C5 121.84(9) . . ?
C3 C4 N2 119.27(9) . . ?
C5 C4 N2 118.88(9) . . ?
C6 C5 C4 118.31(9) . . ?
C6 C5 H5 120.8 . . ?
C4 C5 H5 120.8 . . ?
C5 C6 C1 124.63(9) . . ?
C5 C6 N3 116.46(9) . . ?
C1 C6 N3 118.91(8) . . ?
C12 O8 H8A 109.2(16) . . ?
C7 N4 H4A 109.5 . . ?
C7 N4 H4B 109.5 . . ?
H4A N4 H4B 109.5 . . ?
C7 N4 H4C 109.5 . . ?
H4A N4 H4C 109.5 . . ?
H4B N4 H4C 109.5 . . ?
C8 C7 C12 121.71(9) . . ?
C8 C7 N4 120.38(9) . . ?
C12 C7 N4 117.90(9) . . ?
C7 C8 C9 119.05(10) . . ?
C7 C8 H8 120.5 . . ?
C9 C8 H8 120.5 . . ?
C8 C9 C10 119.64(11) . . ?
C8 C9 H9 120.2 . . ?
C10 C9 H9 120.2 . . ?
C9 C10 C11 121.25(11) . . ?
C9 C10 H10 119.4 . . ?
C11 C10 H10 119.4 . . ?
C12 C11 C10 119.34(10) . . ?
C12 C11 H11 120.3 . . ?
C10 C11 H11 120.3 . . ?
O8 C12 C11 124.58(10) . . ?
O8 C12 C7 116.42(9) . . ?
C11 C12 C7 119.00(10) . . ?

loop_
_geom_bond_atom_site_label_1
_geom_bond_atom_site_label_2
_geom_bond_distance
_geom_bond_site_symmetry_2
_geom_bond_publ_flag
O1 C1 1.2626(11) . ?
O2 N1 1.2190(14) . ?
O3 N1 1.2324(14) . ?
O4 N2 1.2215(13) . ?
O5 N2 1.2302(14) . ?
O6 N3 1.2226(14) . ?
O7 N3 1.2343(13) . ?
N1 C2 1.4540(13) . ?
N2 C4 1.4463(13) . ?
N3 C6 1.4587(13) . ?
C1 C6 1.4432(14) . ?
C1 C2 1.4469(14) . ?
C2 C3 1.3800(13) . ?
C3 C4 1.3872(14) . ?
C3 H3 0.9500 . ?
C4 C5 1.3907(14) . ?
C5 C6 1.3756(13) . ?
C5 H5 0.9500 . ?
O8 C12 1.3578(13) . ?
O8 H8A 0.81(2) . ?
N4 C7 1.4620(13) . ?
N4 H4A 0.9100 . ?
N4 H4B 0.9100 . ?
N4 H4C 0.9100 . ?
C7 C8 1.3836(14) . ?
C7 C12 1.3922(13) . ?
C8 C9 1.3846(16) . ?
C8 H8 0.9500 . ?
C9 C10 1.3877(19) . ?
C9 H9 0.9500 . ?
C10 C11 1.3882(19) . ?
C10 H10 0.9500 . ?
C11 C12 1.3874(15) . ?
C11 H11 0.9500 . ?

loop_
_geom_torsion_atom_site_label_1
_geom_torsion_atom_site_label_2
_geom_torsion_atom_site_label_3
_geom_torsion_atom_site_label_4
_geom_torsion
_geom_torsion_site_symmetry_1
_geom_torsion_site_symmetry_2
_geom_torsion_site_symmetry_3
_geom_torsion_site_symmetry_4
_geom_torsion_publ_flag
O1 C1 C2 C3 169.27(10) . . . . ?
C6 C1 C2 C3 -6.73(15) . . . . ?
O1 C1 C2 N1 -9.32(16) . . . . ?
C6 C1 C2 N1 174.68(9) . . . . ?
O2 N1 C2 C3 156.68(13) . . . . ?
O3 N1 C2 C3 -24.13(15) . . . . ?
O2 N1 C2 C1 -24.62(17) . . . . ?
O3 N1 C2 C1 154.57(11) . . . . ?
C1 C2 C3 C4 2.60(17) . . . . ?
N1 C2 C3 C4 -178.78(10) . . . . ?
C2 C3 C4 C5 1.44(17) . . . . ?
C2 C3 C4 N2 -177.44(10) . . . . ?
O4 N2 C4 C3 -1.03(19) . . . . ?
O5 N2 C4 C3 177.23(12) . . . . ?
O4 N2 C4 C5 -179.95(13) . . . . ?
O5 N2 C4 C5 -1.69(18) . . . . ?
C3 C4 C5 C6 -0.54(17) . . . . ?
N2 C4 C5 C6 178.35(10) . . . . ?
C4 C5 C6 C1 -4.52(16) . . . . ?
C4 C5 C6 N3 176.68(10) . . . . ?
O1 C1 C6 C5 -168.29(10) . . . . ?
C2 C1 C6 C5 7.74(15) . . . . ?
O1 C1 C6 N3 10.49(15) . . . . ?
C2 C1 C6 N3 -173.48(9) . . . . ?
O6 N3 C6 C5 33.11(15) . . . . ?
O7 N3 C6 C5 -144.51(10) . . . . ?
O6 N3 C6 C1 -145.77(11) . . . . ?
O7 N3 C6 C1 36.61(14) . . . . ?
C12 C7 C8 C9 1.34(16) . . . . ?
N4 C7 C8 C9 -179.90(10) . . . . ?
C7 C8 C9 C10 -0.19(19) . . . . ?
C8 C9 C10 C11 -0.7(2) . . . . ?
C9 C10 C11 C12 0.4(2) . . . . ?
C10 C11 C12 O8 -179.27(11) . . . . ?
C10 C11 C12 C7 0.73(17) . . . . ?
C8 C7 C12 O8 178.39(10) . . . . ?
N4 C7 C12 O8 -0.41(14) . . . . ?
C8 C7 C12 C11 -1.61(16) . . . . ?
N4 C7 C12 C11 179.60(9) . . . . ?
